data_4084110
loop_
_publ_author_name
'Schick, Sabrina'
'Pape, Tania'
'Hahn, F. Ekkehardt'

_publ_section_title
;
 Coordination Chemistry of Bidentate Bis(NHC) Ligands with Two Different
 NHC Donors
;
_journal_issue 15
_journal_name_full Organometallics
_journal_page_first 4035
_journal_paper_doi 10.1021/om500554t
_journal_volume 33
_journal_year 2014
_chemical_formula_sum 'C17 H26 B2 F8 N6 O2 Pd S2'
_chemical_formula_weight 690.58
_chemical_name_systematic
; 
 ? 
;
_space_group_IT_number 14
_symmetry_cell_setting monoclinic
_symmetry_space_group_name_Hall '-P 2yn'
_symmetry_space_group_name_H-M 'P 1 21/n 1'
_atom_sites_solution_hydrogens geom
_atom_sites_solution_primary direct
_atom_sites_solution_secondary difmap
_audit_creation_method SHELXL-97
_cell_angle_alpha 90.00
_cell_angle_beta 90.958(2)
_cell_angle_gamma 90.00
_cell_formula_units_Z 4
_cell_length_a 6.3861(5)
_cell_length_b 14.5693(11)
_cell_length_c 28.194(2)
_cell_measurement_reflns_used 900
_cell_measurement_temperature 153(2)
_cell_measurement_theta_max 22.5
_cell_measurement_theta_min 1
_cell_volume 2622.8(3)
_computing_cell_refinement 'APEX2(Bruker AXS, 2007)'
_computing_data_collection 'APEX2(Bruker AXS, 2007)'
_computing_data_reduction 'SAINT,SADABS (Bruker AXS, 2007 )'
_computing_molecular_graphics
;
ORTEP3,L.J. Farrugia, J. Appl. Cryst. (1997) 30, 565
;
_computing_structure_refinement
;
SHELXL-97, G. M. Sheldrick, Acta Cryst. (2008) A64, 112-122
;
_computing_structure_solution
;
SHELXS-97 , G. M. Sheldrick, Acta Cryst. (2008) A64, 112-122
;
_diffrn_ambient_temperature 153(2)
_diffrn_detector_area_resol_mean 80
_diffrn_measured_fraction_theta_full 0.999
_diffrn_measured_fraction_theta_max 0.999
_diffrn_measurement_device_type 'CCD area detector'
_diffrn_measurement_method 'Omega and Phi scans'
_diffrn_radiation_monochromator graphite
_diffrn_radiation_source 'rotating anode'
_diffrn_radiation_type MoK\a
_diffrn_radiation_wavelength 0.71073
_diffrn_reflns_av_R_equivalents 0.0984
_diffrn_reflns_av_sigmaI/netI 0.0974
_diffrn_reflns_limit_h_max 8
_diffrn_reflns_limit_h_min -8
_diffrn_reflns_limit_k_max 18
_diffrn_reflns_limit_k_min -18
_diffrn_reflns_limit_l_max 36
_diffrn_reflns_limit_l_min -36
_diffrn_reflns_number 23027
_diffrn_reflns_theta_full 27.50
_diffrn_reflns_theta_max 27.50
_diffrn_reflns_theta_min 1.44
_exptl_absorpt_coefficient_mu 0.952
_exptl_absorpt_correction_T_max 0.9812
_exptl_absorpt_correction_T_min 0.8862
_exptl_absorpt_correction_type multi-scan
_exptl_absorpt_process_details
; 
 Corrections were done with the SADABS program, utilizing the none merged
 raw data obtained from the integration process. Integration and final cell
 refinement were done with SAINT.

 SADABS reports ratio of Tmin/Tmax =  0.839287 

;
_exptl_crystal_colour colourless
_exptl_crystal_density_diffrn 1.749
_exptl_crystal_density_method 'not measured'
_exptl_crystal_description 'transparent needles'
_exptl_crystal_F_000 1384
_exptl_crystal_size_max 0.13
_exptl_crystal_size_mid 0.03
_exptl_crystal_size_min 0.02
_refine_diff_density_max 0.827
_refine_diff_density_min -0.672
_refine_diff_density_rms 0.128
_refine_ls_extinction_method none
_refine_ls_goodness_of_fit_ref 1.012
_refine_ls_hydrogen_treatment noref
_refine_ls_matrix_type full
_refine_ls_number_parameters 359
_refine_ls_number_reflns 6022
_refine_ls_number_restraints 0
_refine_ls_restrained_S_all 1.012
_refine_ls_R_factor_all 0.1221
_refine_ls_R_factor_gt 0.0538
_refine_ls_shift/su_max 0.001
_refine_ls_shift/su_mean 0.000
_refine_ls_structure_factor_coef Fsqd
_refine_ls_weighting_details 'calc w=1/[\s^2^(Fo^2^)+(0.0601P)^2^+0.5979P] where P=(Fo^2^+2Fc^2^)/3'
_refine_ls_weighting_scheme calc
_refine_ls_wR_factor_gt 0.1097
_refine_ls_wR_factor_ref 0.1358
_reflns_number_gt 3420
_reflns_number_total 6022
_reflns_threshold_expression >2sigma(I)
_cod_data_source_file om500554t_si_002.cif
_cod_data_source_block '[8a'](BF4)2'
_cod_depositor_comments 'Adding full bibliography for 4084108--4084112.cif.'
_cod_original_cell_volume 2622.8(4)
_cod_original_sg_symbol_H-M P2(1)/n
_cod_database_code 4084110

loop_
_symmetry_equiv_pos_as_xyz
'x, y, z'
'-x+1/2, y+1/2, -z+1/2'
'-x, -y, -z'
'x-1/2, -y-1/2, z-1/2'

loop_
_atom_site_label
_atom_site_type_symbol
_atom_site_fract_x
_atom_site_fract_y
_atom_site_fract_z
_atom_site_U_iso_or_equiv
_atom_site_adp_type
_atom_site_occupancy
_atom_site_symmetry_multiplicity
_atom_site_calc_flag
_atom_site_refinement_flags
Pd1 Pd 0.60469(6) 1.00406(3) 0.152521(14) 0.02260(13) Uani 1 1 d .
C1 C 0.3358(9) 0.9884(4) 0.11765(18) 0.0267(13) Uani 1 1 d .
N1 N 0.1938(7) 1.0400(3) 0.09341(15) 0.0230(10) Uani 1 1 d .
N2 N 0.2614(7) 0.9014(3) 0.11538(15) 0.0223(10) Uani 1 1 d .
C2 C 0.0293(9) 0.9834(4) 0.07626(19) 0.0247(13) Uani 1 1 d .
C3 C 0.0748(8) 0.8934(4) 0.08987(18) 0.0218(12) Uani 1 1 d .
C4 C -0.0517(9) 0.8202(4) 0.07843(19) 0.0276(13) Uani 1 1 d .
H4 H -0.0203 0.7596 0.0887 0.033 Uiso 1 1 calc R
C5 C -0.2303(9) 0.8405(4) 0.0506(2) 0.0314(14) Uani 1 1 d .
H5 H -0.3217 0.7923 0.0410 0.038 Uiso 1 1 calc R
C6 C -0.2755(9) 0.9310(4) 0.0370(2) 0.0336(15) Uani 1 1 d .
H6 H -0.3989 0.9429 0.0187 0.040 Uiso 1 1 calc R
C7 C -0.1476(8) 1.0027(5) 0.04915(18) 0.0304(13) Uani 1 1 d .
H7 H -0.1790 1.0636 0.0393 0.037 Uiso 1 1 calc R
C8 C 0.2029(10) 1.1394(4) 0.0863(2) 0.0332(15) Uani 1 1 d .
H8A H 0.2006 1.1704 0.1171 0.050 Uiso 1 1 calc R
H8B H 0.0819 1.1591 0.0670 0.050 Uiso 1 1 calc R
H8C H 0.3322 1.1553 0.0700 0.050 Uiso 1 1 calc R
C9 C 0.5636(9) 0.8708(4) 0.15932(18) 0.0238(13) Uani 1 1 d .
N3 N 0.3861(7) 0.8373(3) 0.13801(15) 0.0231(10) Uani 1 1 d .
N4 N 0.5350(7) 0.7179(3) 0.16879(16) 0.0246(11) Uani 1 1 d .
N5 N 0.6505(7) 0.7956(3) 0.17708(16) 0.0230(10) Uani 1 1 d .
C10 C 0.3708(9) 0.7453(4) 0.14437(19) 0.0232(12) Uani 1 1 d .
H10 H 0.2598 0.7074 0.1330 0.028 Uiso 1 1 calc R
C11 C 0.8462(9) 0.7864(4) 0.2044(2) 0.0317(14) Uani 1 1 d .
H11A H 0.9315 0.8416 0.2002 0.048 Uiso 1 1 calc R
H11B H 0.9234 0.7327 0.1932 0.048 Uiso 1 1 calc R
H11C H 0.8148 0.7788 0.2381 0.048 Uiso 1 1 calc R
N6 N 0.6334(8) 1.1421(3) 0.14251(16) 0.0297(12) Uani 1 1 d .
C12 C 0.6613(9) 1.2177(4) 0.13728(19) 0.0274(13) Uani 1 1 d .
C13 C 0.6922(11) 1.3156(4) 0.1300(2) 0.0380(16) Uani 1 1 d .
H13A H 0.8034 1.3250 0.1070 0.057 Uiso 1 1 calc R
H13B H 0.7323 1.3445 0.1602 0.057 Uiso 1 1 calc R
H13C H 0.5618 1.3431 0.1179 0.057 Uiso 1 1 calc R
S1 S 0.9100(3) 1.06978(11) 0.23236(6) 0.0348(4) Uani 1 1 d .
O1 O 0.8899(6) 1.0053(3) 0.18924(14) 0.0330(9) Uani 1 1 d .
C14 C 0.8442(12) 1.0003(5) 0.2818(2) 0.0503(18) Uani 1 1 d .
H14A H 0.6945 0.9857 0.2803 0.076 Uiso 1 1 calc R
H14B H 0.8762 1.0337 0.3112 0.076 Uiso 1 1 calc R
H14C H 0.9257 0.9434 0.2811 0.076 Uiso 1 1 calc R
C15 C 1.1839(9) 1.0758(4) 0.2421(2) 0.0372(16) Uani 1 1 d .
H15A H 1.2449 1.0145 0.2386 0.056 Uiso 1 1 calc R
H15B H 1.2131 1.0987 0.2742 0.056 Uiso 1 1 calc R
H15C H 1.2454 1.1174 0.2189 0.056 Uiso 1 1 calc R
B1 B 0.3247(12) 0.8250(6) 0.2890(3) 0.0382(18) Uani 1 1 d .
F1 F 0.4893(9) 0.7672(4) 0.2945(3) 0.119(3) Uani 1 1 d .
F2 F 0.3306(11) 0.8994(4) 0.3165(2) 0.120(2) Uani 1 1 d .
F3 F 0.1464(10) 0.7805(5) 0.2985(3) 0.113(3) Uani 0.862(7) 1 d P
F3A F 0.486(4) 0.8788(19) 0.2759(9) 0.044(9) Uiso 0.138(7) 1 d P
F4 F 0.2898(9) 0.8471(4) 0.24269(17) 0.083(2) Uani 0.862(7) 1 d P
F4A F 0.355(6) 0.759(2) 0.3235(11) 0.058(10) Uiso 0.138(7) 1 d P
B2 B 0.6827(11) 0.2873(5) 0.0055(3) 0.0336(17) Uani 1 1 d .
F5 F 0.6664(6) 0.2881(3) -0.04304(12) 0.0472(10) Uani 1 1 d .
F6 F 0.6495(8) 0.2012(3) 0.02233(17) 0.0760(15) Uani 1 1 d .
F7 F 0.5316(9) 0.3426(4) 0.02361(16) 0.097(2) Uani 1 1 d .
F8 F 0.8760(7) 0.3139(4) 0.02074(15) 0.0829(17) Uani 1 1 d .
S21 S 0.9359(3) 0.53211(11) 0.10736(6) 0.0318(4) Uani 1 1 d .
O21 O 1.0088(6) 0.6167(3) 0.13309(14) 0.0344(10) Uani 1 1 d .
C21 C 0.7910(11) 0.5690(5) 0.0559(2) 0.0491(19) Uani 1 1 d .
H21A H 0.6635 0.6007 0.0657 0.074 Uiso 1 1 calc R
H21B H 0.7532 0.5156 0.0365 0.074 Uiso 1 1 calc R
H21C H 0.8772 0.6110 0.0374 0.074 Uiso 1 1 calc R
C22 C 1.1593(11) 0.4869(5) 0.0787(3) 0.0482(18) Uani 1 1 d .
H22A H 1.2261 0.5355 0.0603 0.072 Uiso 1 1 calc R
H22B H 1.1161 0.4369 0.0575 0.072 Uiso 1 1 calc R
H22C H 1.2588 0.4634 0.1026 0.072 Uiso 1 1 calc R

loop_
_atom_site_aniso_label
_atom_site_aniso_U_11
_atom_site_aniso_U_22
_atom_site_aniso_U_33
_atom_site_aniso_U_23
_atom_site_aniso_U_13
_atom_site_aniso_U_12
Pd1 0.0256(2) 0.0176(2) 0.0246(2) -0.0004(2) 0.00109(14) -0.0016(2)
C1 0.032(3) 0.028(4) 0.021(3) -0.002(2) 0.004(2) 0.004(3)
N1 0.027(3) 0.020(2) 0.022(2) 0.004(2) 0.001(2) 0.002(2)
N2 0.029(3) 0.011(2) 0.027(2) 0.0016(19) -0.004(2) 0.000(2)
C2 0.028(3) 0.021(3) 0.024(3) -0.001(2) 0.005(2) 0.005(2)
C3 0.021(3) 0.025(3) 0.019(3) 0.003(2) -0.002(2) 0.002(2)
C4 0.034(3) 0.025(3) 0.024(3) 0.002(2) -0.001(3) -0.004(3)
C5 0.031(3) 0.034(4) 0.029(3) 0.000(3) -0.005(3) -0.005(3)
C6 0.026(3) 0.045(4) 0.030(3) 0.003(3) -0.002(3) 0.001(3)
C7 0.030(3) 0.034(3) 0.027(3) 0.005(3) 0.002(2) 0.011(3)
C8 0.041(4) 0.021(3) 0.038(4) 0.004(3) -0.005(3) 0.004(3)
C9 0.025(3) 0.026(3) 0.020(3) 0.003(2) 0.006(2) 0.002(2)
N3 0.030(3) 0.018(3) 0.021(2) -0.0010(19) -0.003(2) 0.001(2)
N4 0.028(3) 0.020(3) 0.026(2) -0.001(2) -0.002(2) -0.002(2)
N5 0.024(2) 0.017(3) 0.028(3) 0.0004(19) 0.000(2) -0.002(2)
C10 0.028(3) 0.013(3) 0.029(3) -0.003(2) -0.001(2) -0.003(2)
C11 0.033(3) 0.023(3) 0.039(3) -0.003(3) -0.012(3) 0.003(3)
N6 0.035(3) 0.026(3) 0.028(3) 0.000(2) -0.001(2) -0.005(2)
C12 0.036(3) 0.025(3) 0.021(3) -0.007(2) -0.004(2) -0.005(3)
C13 0.063(5) 0.017(3) 0.034(3) 0.005(3) -0.005(3) -0.013(3)
S1 0.0405(9) 0.0298(9) 0.0340(9) -0.0026(7) 0.0018(7) -0.0031(7)
O1 0.034(2) 0.027(2) 0.038(2) -0.004(2) -0.0010(18) -0.003(2)
C14 0.070(5) 0.040(4) 0.041(4) 0.005(4) 0.011(3) -0.005(4)
C15 0.036(4) 0.032(4) 0.044(4) -0.011(3) -0.002(3) -0.006(3)
B1 0.031(4) 0.037(5) 0.046(5) -0.003(4) -0.007(4) 0.002(4)
F1 0.085(4) 0.107(5) 0.161(6) -0.071(4) -0.069(4) 0.056(4)
F2 0.167(6) 0.081(4) 0.108(5) -0.056(4) -0.067(4) 0.049(4)
F3 0.062(4) 0.101(6) 0.177(7) 0.043(5) 0.027(4) -0.007(4)
F4 0.091(5) 0.120(5) 0.039(3) -0.016(3) 0.002(3) 0.039(4)
B2 0.029(4) 0.040(5) 0.032(4) -0.002(3) 0.001(3) -0.005(3)
F5 0.047(2) 0.068(3) 0.0265(19) 0.0021(18) 0.0014(17) -0.003(2)
F6 0.095(4) 0.052(3) 0.080(3) 0.032(3) -0.017(3) -0.015(3)
F7 0.110(4) 0.133(5) 0.047(3) -0.021(3) -0.017(3) 0.080(4)
F8 0.062(3) 0.135(5) 0.051(3) -0.010(3) -0.009(2) -0.051(3)
S21 0.0387(9) 0.0243(8) 0.0323(8) -0.0003(6) 0.0017(7) -0.0086(7)
O21 0.041(3) 0.028(2) 0.035(2) -0.0072(19) 0.003(2) -0.008(2)
C21 0.058(5) 0.052(5) 0.038(4) 0.003(3) -0.012(3) -0.001(4)
C22 0.059(5) 0.035(4) 0.051(4) -0.009(3) 0.013(3) 0.008(4)

loop_
_atom_type_symbol
_atom_type_description
_atom_type_scat_dispersion_real
_atom_type_scat_dispersion_imag
_atom_type_scat_source
C C 0.0033 0.0016 'International Tables Vol C Tables 4.2.6.8 and 6.1.1.4'
H H 0.0000 0.0000 'International Tables Vol C Tables 4.2.6.8 and 6.1.1.4'
B B 0.0013 0.0007 'International Tables Vol C Tables 4.2.6.8 and 6.1.1.4'
N N 0.0061 0.0033 'International Tables Vol C Tables 4.2.6.8 and 6.1.1.4'
F F 0.0171 0.0103 'International Tables Vol C Tables 4.2.6.8 and 6.1.1.4'
Pd Pd -0.9988 1.0072 'International Tables Vol C Tables 4.2.6.8 and 6.1.1.4'
S S 0.1246 0.1234 'International Tables Vol C Tables 4.2.6.8 and 6.1.1.4'
O O 0.0106 0.0060 'International Tables Vol C Tables 4.2.6.8 and 6.1.1.4'

loop_
_geom_angle_atom_site_label_1
_geom_angle_atom_site_label_2
_geom_angle_atom_site_label_3
_geom_angle
C9 Pd1 C1 79.5(2)
C9 Pd1 N6 176.6(2)
C1 Pd1 N6 97.2(2)
C9 Pd1 O1 94.4(2)
C1 Pd1 O1 173.9(2)
N6 Pd1 O1 88.85(18)
N2 C1 N1 105.4(5)
N2 C1 Pd1 115.6(4)
N1 C1 Pd1 139.0(5)
C1 N1 C2 109.6(5)
C1 N1 C8 126.2(5)
C2 N1 C8 124.2(5)
C1 N2 N3 114.4(4)
C1 N2 C3 113.6(4)
N3 N2 C3 132.0(4)
C7 C2 C3 120.5(5)
C7 C2 N1 131.7(5)
C3 C2 N1 107.7(5)
C4 C3 N2 133.2(5)
C4 C3 C2 123.1(5)
N2 C3 C2 103.7(5)
C3 C4 C5 115.9(5)
C6 C5 C4 120.8(6)
C7 C6 C5 122.0(6)
C6 C7 C2 117.6(6)
N5 C9 N3 102.1(5)
N5 C9 Pd1 143.0(4)
N3 C9 Pd1 114.9(4)
C10 N3 C9 110.9(5)
C10 N3 N2 133.5(5)
C9 N3 N2 115.6(4)
C10 N4 N5 105.2(4)
C9 N5 N4 113.5(5)
C9 N5 C11 128.6(5)
N4 N5 C11 117.9(4)
N4 C10 N3 108.2(5)
C12 N6 Pd1 176.0(5)
N6 C12 C13 178.6(7)
O1 S1 C15 102.8(3)
O1 S1 C14 104.7(3)
C15 S1 C14 98.8(3)
S1 O1 Pd1 117.4(2)
F2 B1 F3 107.0(7)
F2 B1 F3A 70.8(12)
F3 B1 F3A 171.4(14)
F2 B1 F1 115.2(6)
F3 B1 F1 109.7(7)
F3A B1 F1 78.4(13)
F2 B1 F4 111.6(7)
F3 B1 F4 100.4(7)
F3A B1 F4 73.4(12)
F1 B1 F4 111.8(7)
F2 B1 F4A 99.0(15)
F3 B1 F4A 68.4(15)
F3A B1 F4A 120.0(19)
F1 B1 F4A 52.1(14)
F4 B1 F4A 149.4(16)
F4A F1 B1 65.1(17)
F4A F1 F3A 107.4(19)
B1 F1 F3A 50.7(10)
B1 F2 F3A 55.1(11)
B1 F3 F4A 57.0(13)
B1 F3A F2 54.1(11)
B1 F3A F4 53.6(10)
F2 F3A F4 89.1(14)
B1 F3A F1 50.9(10)
F2 F3A F1 87.9(14)
F4 F3A F1 84.9(13)
B1 F4 F3A 53.0(10)
F1 F4A B1 62.8(16)
F1 F4A F3 107(2)
B1 F4A F3 54.6(13)
F8 B2 F6 107.5(6)
F8 B2 F7 111.0(6)
F6 B2 F7 107.4(6)
F8 B2 F5 111.6(6)
F6 B2 F5 110.3(6)
F7 B2 F5 109.0(6)
O21 S21 C22 106.2(3)
O21 S21 C21 107.3(3)
C22 S21 C21 98.7(3)

loop_
_geom_bond_atom_site_label_1
_geom_bond_atom_site_label_2
_geom_bond_distance
Pd1 C9 1.968(6)
Pd1 C1 1.978(6)
Pd1 N6 2.040(5)
Pd1 O1 2.080(4)
C1 N2 1.354(7)
C1 N1 1.354(7)
N1 C2 1.414(7)
N1 C8 1.464(7)
N2 N3 1.376(6)
N2 C3 1.387(7)
C2 C7 1.382(7)
C2 C3 1.395(7)
C3 C4 1.372(8)
C4 C5 1.405(8)
C5 C6 1.403(8)
C6 C7 1.366(8)
C9 N5 1.323(7)
C9 N3 1.364(7)
N3 C10 1.356(7)
N4 C10 1.307(7)
N4 N5 1.368(6)
N5 C11 1.464(7)
N6 C12 1.126(7)
C12 C13 1.454(8)
S1 O1 1.540(4)
S1 C15 1.768(6)
S1 C14 1.779(6)
B1 F2 1.333(9)
B1 F3 1.341(9)
B1 F3A 1.35(3)
B1 F1 1.353(9)
B1 F4 1.359(9)
B1 F4A 1.38(3)
F1 F4A 1.20(3)
F1 F3A 1.71(3)
F2 F3A 1.55(3)
F3 F4A 1.53(3)
F3A F4 1.62(3)
B2 F8 1.357(8)
B2 F6 1.358(8)
B2 F7 1.364(8)
B2 F5 1.370(8)
S21 O21 1.500(4)
S21 C22 1.778(7)
S21 C21 1.790(6)
